data_1556705
loop_
_publ_author_name
'Nesterova, O.V.'
'Kopylovich, M.N.'
'Nesterov, D.S.'

_publ_section_title
;
 A Comparative Study of the Catalytic Behaviour of
 Alkoxy-1,3,5-Triazapentadiene Copper(II) Complexes in Cyclohexane
 Oxidation
;
_journal_name_full Inorganics
_journal_page_first 82
_journal_paper_doi 10.3390/inorganics7070082
_journal_volume 7
_journal_year 2019
_chemical_formula_sum 'C16 H32 Cu N6 O4'
_chemical_formula_weight 436.01
_space_group_crystal_system monoclinic
_space_group_IT_number 14
_space_group_name_Hall '-P 2ybc'
_space_group_name_H-M_alt 'P 1 21/c 1'
_atom_sites_solution_hydrogens mixed
_cell_angle_alpha 90
_cell_angle_beta 92.291(3)
_cell_angle_gamma 90
_cell_formula_units_Z 4
_cell_length_a 24.916(2)
_cell_length_b 9.3586(9)
_cell_length_c 9.3255(9)
_cell_measurement_reflns_used 9887
_cell_measurement_temperature 296(2)
_cell_measurement_theta_max 25.97
_cell_measurement_theta_min 2.33
_cell_volume 2172.8(3)
_computing_cell_refinement 'Bruker SAINT'
_computing_data_collection 'Bruker APEX3'
_computing_data_reduction 'Bruker SAINT'
_computing_structure_refinement 'SHELXL-2018/3 (Sheldrick, 2018)'
_computing_structure_solution 'SHELXS-2018/3 (Sheldrick, 2018)'
_diffrn_ambient_temperature 296(2)
_diffrn_measured_fraction_theta_full 0.997
_diffrn_measured_fraction_theta_max 0.996
_diffrn_measurement_device_type 'Bruker D8 Quest'
_diffrn_measurement_method '\f and \w scans'
_diffrn_radiation_type MoK\a
_diffrn_radiation_wavelength 0.71073
_diffrn_reflns_av_R_equivalents 0.0777
_diffrn_reflns_av_unetI/netI 0.0468
_diffrn_reflns_Laue_measured_fraction_full 0.997
_diffrn_reflns_Laue_measured_fraction_max 0.996
_diffrn_reflns_limit_h_max 30
_diffrn_reflns_limit_h_min -31
_diffrn_reflns_limit_k_max 11
_diffrn_reflns_limit_k_min -11
_diffrn_reflns_limit_l_max 11
_diffrn_reflns_limit_l_min -11
_diffrn_reflns_number 30396
_diffrn_reflns_point_group_measured_fraction_full 0.997
_diffrn_reflns_point_group_measured_fraction_max 0.996
_diffrn_reflns_theta_full 25.242
_diffrn_reflns_theta_max 26.418
_diffrn_reflns_theta_min 2.325
_exptl_absorpt_coefficient_mu 1.037
_exptl_absorpt_correction_T_max 0.7454
_exptl_absorpt_correction_T_min 0.5271
_exptl_absorpt_correction_type multi-scan
_exptl_absorpt_process_details
;
 SADABS 2016/2: Krause, L., Herbst-Irmer, R., Sheldrick G.M. & Stalke D.,
 J. Appl. Cryst. 48 (2015) 3-10
;
_exptl_crystal_colour violet
_exptl_crystal_density_diffrn 1.333
_exptl_crystal_description plate
_exptl_crystal_F_000 924
_refine_diff_density_max 0.687
_refine_diff_density_min -1.006
_refine_diff_density_rms 0.075
_refine_ls_extinction_coef .
_refine_ls_extinction_method none
_refine_ls_goodness_of_fit_ref 1.090
_refine_ls_hydrogen_treatment mixed
_refine_ls_matrix_type full
_refine_ls_number_parameters 307
_refine_ls_number_reflns 4439
_refine_ls_number_restraints 27
_refine_ls_restrained_S_all 1.088
_refine_ls_R_factor_all 0.0980
_refine_ls_R_factor_gt 0.0671
_refine_ls_shift/su_max 0.002
_refine_ls_shift/su_mean 0.000
_refine_ls_structure_factor_coef Fsqd
_refine_ls_weighting_details 'w=1/[\s^2^(Fo^2^)+8.7470P] where P=(Fo^2^+2Fc^2^)/3'
_refine_ls_weighting_scheme calc
_refine_ls_wR_factor_gt 0.1395
_refine_ls_wR_factor_ref 0.1546
_reflns_Friedel_coverage 0.000
_reflns_Friedel_fraction_full .
_reflns_Friedel_fraction_max .
_reflns_number_gt 3222
_reflns_number_total 4439
_reflns_threshold_expression 'I > 2\s(I)'
_cod_data_source_file Inorganics-2019-7-82.cif
_cod_data_source_block mk1094
_cod_original_cell_volume 2172.8(4)
_cod_original_sg_symbol_H-M 'P 21/c'
_cod_database_code 1556705
_shelx_space_group_comment
;
The symmetry employed for this shelxl refinement is uniquely defined
by the following loop, which should always be used as a source of
symmetry information in preference to the above space-group names.
They are only intended as comments.
;

loop_
_space_group_symop_operation_xyz
'x, y, z'
'-x, y+1/2, -z+1/2'
'-x, -y, -z'
'x, -y-1/2, z-1/2'

loop_
_atom_site_label
_atom_site_type_symbol
_atom_site_fract_x
_atom_site_fract_y
_atom_site_fract_z
_atom_site_U_iso_or_equiv
_atom_site_adp_type
_atom_site_occupancy
_atom_site_site_symmetry_order
_atom_site_calc_flag
_atom_site_refinement_flags_posn
_atom_site_refinement_flags_adp
_atom_site_refinement_flags_occupancy
_atom_site_disorder_assembly
_atom_site_disorder_group
Cu1 Cu 0.26211(2) 0.53495(6) 0.79931(7) 0.0455(2) Uani 1 1 d . . . . .
C1 C 0.1878(2) 0.3622(5) 0.9574(6) 0.0485(12) Uani 1 1 d . . . . .
O1 O 0.15938(17) 0.2372(4) 0.9629(4) 0.0698(12) Uani 1 1 d . . . . .
N1 N 0.2167(2) 0.3758(5) 0.8456(5) 0.0574(13) Uani 1 1 d . . . . .
O2 O 0.20452(16) 0.6553(4) 1.1880(4) 0.0617(10) Uani 1 1 d . . . . .
N2 N 0.18218(17) 0.4510(5) 1.0670(4) 0.0506(11) Uani 1 1 d . . . . .
N3 N 0.24553(18) 0.6173(5) 0.9824(5) 0.0504(11) Uani 1 1 d . . . . .
O3 O 0.40304(15) 0.7171(5) 0.6788(4) 0.0687(12) Uani 1 1 d D . . . .
C2A C 0.1182(2) 0.2209(8) 1.0625(7) 0.0768(19) Uani 0.55(2) 1 d D . P A 1
H2AA H 0.126995 0.273067 1.150231 0.092 Uiso 0.55(2) 1 calc R U P A 1
H2AB H 0.113287 0.120859 1.085994 0.092 Uiso 0.55(2) 1 calc R U P A 1
C3A C 0.0690(6) 0.280(3) 0.989(2) 0.127(11) Uani 0.55(2) 1 d D . P A 1
H3AA H 0.065281 0.239489 0.893716 0.153 Uiso 0.55(2) 1 calc R U P A 1
H3AB H 0.073189 0.382560 0.979234 0.153 Uiso 0.55(2) 1 calc R U P A 1
C4A C 0.0190(4) 0.251(4) 1.067(2) 0.227(19) Uani 0.55(2) 1 d D . P A 1
H4AA H -0.011227 0.291218 1.015141 0.340 Uiso 0.55(2) 1 calc R U P A 1
H4AB H 0.014162 0.149220 1.075805 0.340 Uiso 0.55(2) 1 calc R U P A 1
H4AC H 0.022074 0.292365 1.161368 0.340 Uiso 0.55(2) 1 calc R U P A 1
C2B C 0.1182(2) 0.2209(8) 1.0625(7) 0.0768(19) Uani 0.45(2) 1 d D . P A 2
H2AC H 0.117040 0.307149 1.119942 0.092 Uiso 0.45(2) 1 calc R U P A 2
H2AD H 0.128290 0.143011 1.126824 0.092 Uiso 0.45(2) 1 calc R U P A 2
C3B C 0.0627(7) 0.192(3) 1.002(3) 0.132(12) Uani 0.45(2) 1 d D . P A 2
H3BA H 0.041545 0.147509 1.074622 0.158 Uiso 0.45(2) 1 calc R U P A 2
H3BB H 0.064583 0.126266 0.921835 0.158 Uiso 0.45(2) 1 calc R U P A 2
C4B C 0.0357(10) 0.329(4) 0.952(5) 0.25(2) Uani 0.45(2) 1 d D U P A 2
H4BA H 0.000239 0.307721 0.913174 0.379 Uiso 0.45(2) 1 calc R U P A 2
H4BB H 0.033322 0.393369 1.031039 0.379 Uiso 0.45(2) 1 calc R U P A 2
H4BC H 0.056329 0.372156 0.878466 0.379 Uiso 0.45(2) 1 calc R U P A 2
N4 N 0.32584(19) 0.6476(5) 0.7722(5) 0.0507(11) Uani 1 1 d . . . . .
O4 O 0.29629(14) 0.4425(4) 0.3839(4) 0.0550(9) Uani 1 1 d . . . . .
N5 N 0.34640(16) 0.5860(5) 0.5346(4) 0.0485(10) Uani 1 1 d . . . . .
C5 C 0.2111(2) 0.5708(6) 1.0722(5) 0.0489(12) Uani 1 1 d . . . . .
N6 N 0.26377(19) 0.4822(5) 0.5989(5) 0.0490(11) Uani 1 1 d . . . . .
C6 C 0.1674(2) 0.6131(7) 1.2954(6) 0.0659(16) Uani 1 1 d . . . . .
H6A H 0.179357 0.651799 1.387714 0.079 Uiso 1 1 calc R U . . .
H6B H 0.167158 0.509724 1.303155 0.079 Uiso 1 1 calc R U . . .
C9 C 0.3558(2) 0.6461(6) 0.6620(5) 0.0476(12) Uani 1 1 d . . . . .
C8 C 0.1081(4) 0.8194(10) 1.2473(12) 0.136(4) Uani 1 1 d . . . . .
H8A H 0.071526 0.845229 1.223522 0.203 Uiso 1 1 calc R U . . .
H8B H 0.119137 0.862174 1.337306 0.203 Uiso 1 1 calc R U . . .
H8C H 0.130800 0.852821 1.173621 0.203 Uiso 1 1 calc R U . . .
C7 C 0.1124(3) 0.6644(9) 1.2588(9) 0.097(2) Uani 1 1 d . . . . .
H7A H 0.100226 0.622167 1.168199 0.116 Uiso 1 1 calc R U . . .
H7B H 0.088574 0.631511 1.331732 0.116 Uiso 1 1 calc R U . . .
C13 C 0.3020(2) 0.5076(5) 0.5121(5) 0.0448(11) Uani 1 1 d . . . . .
C14 C 0.3372(2) 0.4594(6) 0.2794(5) 0.0546(13) Uani 1 1 d . . . . .
H14A H 0.372620 0.454092 0.326464 0.066 Uiso 1 1 calc R U . . .
H14B H 0.333576 0.551701 0.232824 0.066 Uiso 1 1 calc R U . . .
C15 C 0.3307(2) 0.3438(6) 0.1721(6) 0.0573(14) Uani 1 1 d . . . . .
H15A H 0.294700 0.347691 0.128712 0.069 Uiso 1 1 calc R U . . .
H15B H 0.335047 0.252133 0.219683 0.069 Uiso 1 1 calc R U . . .
C16 C 0.3713(3) 0.3565(8) 0.0558(7) 0.082(2) Uani 1 1 d . . . . .
H16A H 0.365947 0.280009 -0.011920 0.123 Uiso 1 1 calc R U . . .
H16B H 0.366658 0.446409 0.007397 0.123 Uiso 1 1 calc R U . . .
H16C H 0.406970 0.350934 0.098289 0.123 Uiso 1 1 calc R U . . .
C10A C 0.4437(5) 0.700(2) 0.5694(13) 0.081(6) Uani 0.75(2) 1 d . . P B 1
H10A H 0.436146 0.766050 0.490918 0.098 Uiso 0.75(2) 1 calc R U P B 1
H10B H 0.442135 0.603683 0.531279 0.098 Uiso 0.75(2) 1 calc R U P B 1
C11A C 0.4967(5) 0.7278(16) 0.6321(17) 0.091(5) Uani 0.75(2) 1 d . . P B 1
H11A H 0.522736 0.712731 0.559015 0.110 Uiso 0.75(2) 1 calc R U P B 1
H11D H 0.504040 0.658333 0.707557 0.110 Uiso 0.75(2) 1 calc R U P B 1
C12A C 0.5050(6) 0.8733(16) 0.6933(17) 0.104(5) Uani 0.75(2) 1 d . . P B 1
H12A H 0.541099 0.881675 0.732154 0.156 Uiso 0.75(2) 1 calc R U P B 1
H12B H 0.498957 0.943305 0.619130 0.156 Uiso 0.75(2) 1 calc R U P B 1
H12C H 0.480219 0.888786 0.768005 0.156 Uiso 0.75(2) 1 calc R U P B 1
C10B C 0.4316(13) 0.746(5) 0.551(3) 0.059(11) Uani 0.25(2) 1 d D U P B 2
H10C H 0.408741 0.799781 0.483843 0.070 Uiso 0.25(2) 1 calc R U P B 2
H10D H 0.441344 0.657161 0.506024 0.070 Uiso 0.25(2) 1 calc R U P B 2
C11B C 0.4811(9) 0.831(4) 0.590(3) 0.063(10) Uani 0.25(2) 1 d D . P B 2
H11B H 0.470014 0.926095 0.616450 0.075 Uiso 0.25(2) 1 calc R U P B 2
H11C H 0.501618 0.839991 0.503894 0.075 Uiso 0.25(2) 1 calc R U P B 2
C12B C 0.5181(15) 0.775(6) 0.707(5) 0.105(15) Uani 0.25(2) 1 d D U P B 2
H12D H 0.548041 0.838359 0.721140 0.157 Uiso 0.25(2) 1 calc R U P B 2
H12E H 0.499043 0.768180 0.794577 0.157 Uiso 0.25(2) 1 calc R U P B 2
H12F H 0.530779 0.681716 0.681551 0.157 Uiso 0.25(2) 1 calc R U P B 2
H3 H 0.2572(17) 0.695(5) 1.013(5) 0.030(12) Uiso 1 1 d . . . . .
H4 H 0.3379(18) 0.689(5) 0.830(5) 0.029(14) Uiso 1 1 d . . . . .
H1 H 0.215(2) 0.308(6) 0.800(5) 0.041(15) Uiso 1 1 d . . . . .
H6 H 0.2401(18) 0.450(5) 0.560(5) 0.025(13) Uiso 1 1 d . . . . .

loop_
_atom_site_aniso_label
_atom_site_aniso_U_11
_atom_site_aniso_U_22
_atom_site_aniso_U_33
_atom_site_aniso_U_23
_atom_site_aniso_U_13
_atom_site_aniso_U_12
Cu1 0.0484(4) 0.0431(3) 0.0456(3) 0.0015(3) 0.0107(2) -0.0024(3)
C1 0.050(3) 0.041(3) 0.055(3) -0.001(2) 0.008(2) -0.004(2)
O1 0.085(3) 0.055(2) 0.072(3) -0.010(2) 0.033(2) -0.027(2)
N1 0.071(3) 0.046(3) 0.057(3) -0.010(2) 0.022(2) -0.010(2)
O2 0.074(3) 0.059(2) 0.054(2) -0.0135(19) 0.0198(19) -0.016(2)
N2 0.051(2) 0.059(3) 0.042(2) -0.004(2) 0.0098(19) -0.004(2)
N3 0.056(3) 0.042(3) 0.054(3) -0.005(2) 0.010(2) -0.009(2)
O3 0.058(2) 0.100(3) 0.049(2) -0.016(2) 0.0138(18) -0.030(2)
C2A 0.072(4) 0.085(5) 0.075(4) -0.004(4) 0.022(4) -0.029(4)
C3A 0.069(12) 0.20(3) 0.112(15) -0.018(18) 0.005(10) -0.057(15)
C4A 0.071(12) 0.49(6) 0.123(18) 0.03(3) 0.022(11) -0.02(2)
C2B 0.072(4) 0.085(5) 0.075(4) -0.004(4) 0.022(4) -0.029(4)
C3B 0.069(14) 0.18(3) 0.15(2) -0.03(2) 0.025(13) -0.067(16)
C4B 0.19(4) 0.33(5) 0.24(4) 0.03(4) -0.01(3) 0.08(3)
N4 0.057(3) 0.055(3) 0.040(3) -0.010(2) 0.005(2) -0.011(2)
O4 0.064(2) 0.060(2) 0.0414(19) -0.0102(17) 0.0075(16) -0.0130(19)
N5 0.050(2) 0.055(3) 0.041(2) -0.006(2) 0.0080(19) -0.011(2)
C5 0.054(3) 0.048(3) 0.045(3) -0.003(2) 0.004(2) -0.003(2)
N6 0.045(3) 0.049(3) 0.053(3) -0.006(2) 0.004(2) -0.008(2)
C6 0.080(4) 0.069(4) 0.050(3) -0.012(3) 0.021(3) -0.013(3)
C9 0.049(3) 0.048(3) 0.047(3) 0.000(2) 0.008(2) -0.006(2)
C8 0.124(8) 0.103(8) 0.180(11) -0.022(7) 0.011(7) 0.005(6)
C7 0.093(6) 0.090(6) 0.109(6) -0.011(5) 0.031(5) -0.006(5)
C13 0.050(3) 0.042(3) 0.042(3) 0.001(2) 0.005(2) 0.005(2)
C14 0.070(3) 0.054(3) 0.041(3) -0.006(2) 0.015(2) -0.009(3)
C15 0.069(4) 0.053(3) 0.049(3) -0.012(3) 0.001(3) -0.001(3)
C16 0.082(5) 0.103(6) 0.062(4) -0.030(4) 0.010(3) -0.005(4)
C10A 0.050(6) 0.140(15) 0.054(6) -0.024(8) 0.018(5) -0.021(9)
C11A 0.064(8) 0.109(11) 0.102(10) -0.016(9) 0.019(7) -0.019(7)
C12A 0.101(11) 0.108(11) 0.104(11) -0.013(9) 0.021(9) -0.033(9)
C10B 0.052(18) 0.073(18) 0.052(16) 0.008(13) 0.010(12) -0.006(15)
C11B 0.046(14) 0.07(2) 0.068(18) 0.018(16) 0.005(12) -0.017(14)
C12B 0.08(2) 0.12(4) 0.12(3) 0.02(3) 0.01(2) -0.01(3)

loop_
_atom_type_symbol
_atom_type_description
_atom_type_scat_dispersion_real
_atom_type_scat_dispersion_imag
_atom_type_scat_source
C C 0.0033 0.0016 'International Tables Vol C Tables 4.2.6.8 and 6.1.1.4'
H H 0.0000 0.0000 'International Tables Vol C Tables 4.2.6.8 and 6.1.1.4'
N N 0.0061 0.0033 'International Tables Vol C Tables 4.2.6.8 and 6.1.1.4'
O O 0.0106 0.0060 'International Tables Vol C Tables 4.2.6.8 and 6.1.1.4'
Cu Cu 0.3201 1.2651 'International Tables Vol C Tables 4.2.6.8 and 6.1.1.4'

loop_
_geom_angle_atom_site_label_1
_geom_angle_atom_site_label_2
_geom_angle_atom_site_label_3
_geom_angle
_geom_angle_site_symmetry_1
_geom_angle_site_symmetry_3
N1 Cu1 N3 87.8(2) . .
N1 Cu1 N4 160.6(2) . .
N3 Cu1 N4 96.0(2) . .
N1 Cu1 N6 93.1(2) . .
N3 Cu1 N6 165.5(2) . .
N4 Cu1 N6 87.9(2) . .
N1 C1 N2 129.5(5) . .
N1 C1 O1 114.8(5) . .
N2 C1 O1 115.8(4) . .
C1 O1 C2B 120.3(5) . .
C1 O1 C2A 120.3(5) . .
C1 N1 Cu1 127.2(4) . .
C5 O2 C6 119.6(4) . .
C1 N2 C5 118.7(4) . .
C5 N3 Cu1 127.4(4) . .
C9 O3 C10B 117.0(13) . .
C9 O3 C10A 118.9(6) . .
O1 C2A C3A 105.2(9) . .
C2A C3A C4A 113.3(14) . .
O1 C2B C3B 116.9(13) . .
C2B C3B C4B 111.0(14) . .
C9 N4 Cu1 126.9(4) . .
C13 O4 C14 119.8(4) . .
C9 N5 C13 119.2(4) . .
N3 C5 N2 129.0(5) . .
N3 C5 O2 115.1(5) . .
N2 C5 O2 115.9(4) . .
C13 N6 Cu1 126.9(4) . .
O2 C6 C7 111.4(6) . .
N4 C9 N5 129.0(5) . .
N4 C9 O3 115.4(5) . .
N5 C9 O3 115.6(4) . .
C8 C7 C6 113.8(7) . .
N6 C13 N5 128.8(5) . .
N6 C13 O4 114.7(5) . .
N5 C13 O4 116.5(4) . .
O4 C14 C15 108.3(4) . .
C14 C15 C16 111.6(5) . .
O3 C10A C11A 110.0(9) . .
C10A C11A C12A 115.4(16) . .
O3 C10B C11B 109(2) . .
C10B C11B C12B 118(4) . .

loop_
_geom_bond_atom_site_label_1
_geom_bond_atom_site_label_2
_geom_bond_distance
_geom_bond_site_symmetry_2
Cu1 N1 1.929(5) .
Cu1 N3 1.933(4) .
Cu1 N4 1.931(5) .
Cu1 N6 1.935(5) .
C1 N1 1.297(6) .
C1 N2 1.329(6) .
C1 O1 1.369(6) .
O1 C2B 1.420(6) .
O1 C2A 1.420(6) .
O2 C5 1.354(6) .
O2 C6 1.445(6) .
N2 C5 1.333(6) .
N3 C5 1.297(6) .
O3 C9 1.355(6) .
O3 C10B 1.44(2) .
O3 C10A 1.474(12) .
C2A C3A 1.486(16) .
C3A C4A 1.493(17) .
C2B C3B 1.498(16) .
C3B C4B 1.512(19) .
N4 C9 1.295(6) .
O4 C13 1.345(6) .
O4 C14 1.447(6) .
N5 C9 1.327(6) .
N5 C13 1.336(6) .
N6 C13 1.297(6) .
C6 C7 1.481(9) .
C8 C7 1.458(11) .
C14 C15 1.478(7) .
C15 C16 1.517(8) .
C10A C11A 1.447(17) .
C11A C12A 1.488(18) .
C10B C11B 1.50(2) .
C11B C12B 1.50(2) .
